data_2004990
loop_
_publ_author_name
'Legzdins, P.'
'Rettig, S. J.'
'Sayers, S. F.'

_publ_section_title
;
 Dioxo(\h^5^-pentamethylcyclopentadienyl)(trimethylsilylmethyl)tungsten(VI)
;
_journal_issue 6
_journal_name_full 'Acta Crystallographica Section C'
_journal_page_first 1355
_journal_page_last 1357
_journal_paper_doi 10.1107/S0108270196001217
_journal_volume 52
_journal_year 1996
_chemical_formula_iupac '[W O2 (C10 H15) (C4 H11 Si)]'
_chemical_formula_moiety 'C14 H26 O2 Si W'
_chemical_formula_sum 'C14 H26 O2 Si W'
_chemical_formula_weight 438.29
_space_group_IT_number 62
_symmetry_cell_setting orthorhombic
_symmetry_space_group_name_Hall '-P 2ac 2n'
_symmetry_space_group_name_H-M 'P n m a'
_cell_angle_alpha 90
_cell_angle_beta 90
_cell_angle_gamma 90
_cell_formula_units_Z 4
_cell_length_a 9.450(2)
_cell_length_b 12.383(3)
_cell_length_c 14.453(2)
_cell_measurement_reflns_used 25
_cell_measurement_temperature 294.2
_cell_measurement_theta_max 15.7
_cell_measurement_theta_min 13.2
_cell_volume 1691.3(6)
_computing_cell_refinement 'MSC/AFC Diffractometer Control Software'
_computing_data_collection
;MSC/AFC Diffractometer Control Software (Molecular Structure Corporation,
 1988)
;
_computing_data_reduction 'TEXSAN (Molecular Structure Corporation, 1992)'
_computing_publication_material TEXSAN
_computing_structure_refinement TEXSAN
_computing_structure_solution 'DIRDIF (Buerskens et al., 1994)'
_diffrn_ambient_temperature 294.2
_diffrn_measurement_device 'Rigaku AFC6S'
_diffrn_measurement_method \w-2\q
_diffrn_radiation_monochromator graphite
_diffrn_radiation_source 'X-ray tube'
_diffrn_radiation_type MoK\a
_diffrn_radiation_wavelength 0.71069
_diffrn_reflns_av_R_equivalents 0.00
_diffrn_reflns_limit_h_max 12
_diffrn_reflns_limit_h_min 0
_diffrn_reflns_limit_k_max 16
_diffrn_reflns_limit_k_min 0
_diffrn_reflns_limit_l_max 18
_diffrn_reflns_limit_l_min 0
_diffrn_reflns_number 2242
_diffrn_reflns_theta_max 27.5
_diffrn_reflns_theta_min 1.75
_diffrn_standards_decay_% 0
_diffrn_standards_interval_count 200
_diffrn_standards_number 3
_exptl_absorpt_coefficient_mu 6.90
_exptl_absorpt_correction_T_max 1.000
_exptl_absorpt_correction_T_min 0.423
_exptl_absorpt_correction_type
;
\y-scans (North, Phillips, & Mathews, 1968)
;
_exptl_absorpt_process_details '\y scans'
_exptl_crystal_colour yellow
_exptl_crystal_density_diffrn 1.721
_exptl_crystal_density_meas ?
_exptl_crystal_description irregular
_exptl_crystal_F_000 856
_exptl_crystal_size_max 0.50
_exptl_crystal_size_mid 0.35
_exptl_crystal_size_min 0.20
_refine_diff_density_max 0.52
_refine_diff_density_min -0.62
_refine_ls_extinction_method none
_refine_ls_goodness_of_fit_obs 1.267
_refine_ls_hydrogen_treatment 'H atoms: C---H riding, see text'
_refine_ls_matrix_type full
_refine_ls_number_constraints 0
_refine_ls_number_parameters 91
_refine_ls_number_reflns 1202
_refine_ls_number_restraints 0
_refine_ls_R_factor_all 0.0962
_refine_ls_R_factor_obs 0.0284
_refine_ls_shift/esd_max 0.0002
_refine_ls_structure_factor_coef F
_refine_ls_weighting_details 'w = 1/\s^2^(F)'
_refine_ls_weighting_scheme calc
_refine_ls_wR_factor_all 0.0313
_refine_ls_wR_factor_obs 0.0257
_reflns_number_observed 1202
_reflns_number_total 2242
_reflns_observed_criterion I>3\s(I)
_cod_data_source_file fg1161.cif
_cod_data_source_block pl155
_cod_depositor_comments
;
The following automatic conversions were performed:

'_exptl_crystal_density_meas' value 'not measured' was changed to '?'
- the value is perceived as not measured.

Automatic conversion script
Id: cif_fix_values 3008 2015-01-20 13:52:24Z robertas 

The following automatic conversions were performed:

'_refine_ls_weighting_scheme' value 'w = 1/\s^2^(F)' was changed to
'calc'. New tag '_refine_ls_weighting_details' was created. The value
of the new tag was set to 'w = 1/\s^2^(F)'.

Automatic conversion script
Id: cif_fix_values 3143 2015-03-26 13:38:13Z robertas 
;
_cod_original_cell_volume 1691.4(4)
_cod_database_code 2004990

loop_
_symmetry_equiv_pos_as_xyz
'   +x,   +y,   +z'
1/2+x,1/2-y,1/2-z
'   -x,1/2+y,   -z'
'1/2-x,   -y,1/2+z'
'   -x,   -y,   -z'
1/2-x,1/2+y,1/2+z
'   +x,1/2-y,   +z'
'1/2+x,   +y,1/2-z'

loop_
_atom_site_aniso_label
_atom_site_aniso_U_11
_atom_site_aniso_U_22
_atom_site_aniso_U_33
_atom_site_aniso_U_12
_atom_site_aniso_U_13
_atom_site_aniso_U_23
W(1) 0.0308(2) 0.0672(3) 0.0351(2) 0.0000 -0.0015(2) 0.0000
Si(1) 0.0440(10) 0.076(2) 0.041(2) 0.0000 -0.0090(10) 0.0000
O(1) 0.049(2) 0.087(4) 0.065(3) 0.016(3) -0.012(2) -0.015(3)
C(1) 0.035(5) 0.069(7) 0.036(5) 0.0000 -0.014(4) 0.0000
C(2) 0.034(3) 0.052(5) 0.044(3) 0.003(3) -0.007(3) -0.010(3)
C(3) 0.028(3) 0.061(4) 0.040(3) -0.006(2) -0.001(2) 0.008(3)
C(4) 0.037(5) 0.120(10) 0.034(5) 0.0000 -0.004(4) 0.0000
C(5) 0.074(5) 0.065(6) 0.085(5) 0.006(4) -0.019(4) -0.020(5)
C(6) 0.052(4) 0.106(7) 0.055(4) -0.018(4) -0.011(3) 0.019(4)
C(7) 0.042(4) 0.056(6) 0.043(4) 0.0000 -0.004(4) 0.0000
C(8) 0.071(7) 0.130(10) 0.047(6) 0.0000 -0.017(5) 0.0000
C(9) 0.062(4) 0.103(7) 0.081(5) 0.018(5) -0.018(4) -0.001(6)

loop_
_atom_site_label
_atom_site_fract_x
_atom_site_fract_y
_atom_site_fract_z
_atom_site_U_iso_or_equiv
_atom_site_thermal_displace_type
W(1) 0.14269(3) 0.2500 0.40718(2) 0.0443(1) Uani
Si(1) 0.3193(3) 0.2500 0.6136(2) 0.0536(8) Uani
O(1) 0.2441(4) 0.1375(4) 0.3866(3) 0.067(2) Uani
C(1) -0.0123(8) 0.2500 0.2826(6) 0.047(3) Uani
C(2) -0.0527(6) 0.1567(5) 0.3337(4) 0.043(2) Uani
C(3) -0.1080(5) 0.1931(5) 0.4182(4) 0.043(2) Uani
C(4) 0.0554(9) 0.2500 0.1882(6) 0.065(3) Uani
C(5) -0.0377(7) 0.0429(6) 0.3020(5) 0.075(3) Uani
C(6) -0.1714(6) 0.1225(7) 0.4926(5) 0.071(2) Uani
C(7) 0.1427(9) 0.2500 0.5544(6) 0.047(2) Uani
C(8) 0.290(1) 0.2500 0.7408(7) 0.084(4) Uani
C(9) 0.4219(7) 0.1274(7) 0.5828(5) 0.082(3) Uani
H(1) 0.1586 0.2500 0.1948 0.0781 Uiso
H(2) 0.0244 0.1860 0.1537 0.0781 Uiso
H(3) -0.0768 0.0357 0.2395 0.0896 Uiso
H(4) 0.0626 0.0230 0.3014 0.0896 Uiso
H(5) -0.0892 -0.0049 0.3443 0.0896 Uiso
H(6) -0.1757 0.1628 0.5509 0.0854 Uiso
H(7) -0.2672 0.1008 0.4743 0.0854 Uiso
H(8) -0.1126 0.0580 0.5009 0.0854 Uiso
H(9) 0.0916 0.1854 0.5748 0.0565 Uiso
H(10) 0.3819 0.2500 0.7726 0.1006 Uiso
H(11) 0.2384 0.1847 0.7586 0.1006 Uiso
H(12) 0.3676 0.0629 0.5997 0.0988 Uiso
H(13) 0.4404 0.1270 0.5161 0.0988 Uiso
H(14) 0.5120 0.1276 0.6165 0.0988 Uiso

loop_
_atom_type_symbol
_atom_type_scat_dispersion_real
_atom_type_scat_dispersion_imag
_atom_type_scat_source
C 0.003 0.002 'International Tables'
H 0.000 0.000 'International Tables'
O 0.011 0.006 'International Tables'
Si 0.082 0.070 'International Tables'
W -0.849 6.872 'International Tables'

loop_
_geom_angle_atom_site_label_1
_geom_angle_atom_site_label_2
_geom_angle_atom_site_label_3
_geom_angle_site_symmetry_1
_geom_angle_site_symmetry_3
_geom_angle
_geom_angle_publ_flag
O(1) W(1) O(1) ? 7 108.5(3) yes
O(1) W(1) C(7) ? ? 100.0(2) yes
O(1) W(1) CP ? ? 117.7 yes
C(7) W(1) CP ? ? 110.0 yes
C(7) Si(1) C(8) ? ? 108.7(4) yes
C(7) Si(1) C(9) ? ? 110.8(3) yes
C(8) Si(1) C(9) ? ? 108.3(3) yes
C(9) Si(1) C(9) ? 7 109.8(5) yes
C(2) C(1) C(2) ? 7 108.5(7) yes
C(2) C(1) C(4) ? ? 125.7(4) yes
C(1) C(2) C(3) ? ? 106.9(6) yes
C(1) C(2) C(5) ? ? 125.7(6) yes
C(3) C(2) C(5) ? ? 127.4(6) yes
C(2) C(3) C(3) ? 7 108.7(4) yes
C(2) C(3) C(6) ? ? 125.6(6) yes
C(3) C(3) C(6) 7 ? 125.4(4) yes
Si(1) C(7) W(1) ? ? 117.1(4) yes

loop_
_geom_bond_atom_site_label_1
_geom_bond_atom_site_label_2
_geom_bond_site_symmetry_2
_geom_bond_distance
_geom_bond_publ_flag
W(1) O(1) ? 1.717(4) yes
W(1) C(1) ? 2.321(8) yes
W(1) C(2) ? 2.424(6) yes
W(1) C(3) ? 2.477(4) yes
W(1) C(7) ? 2.128(8) yes
W(1) CP ? 2.11 yes
Si(1) C(7) ? 1.876(8) yes
Si(1) C(8) ? 1.860(10) yes
Si(1) C(9) ? 1.855(8) yes
C(1) C(2) ? 1.424(8) yes
C(1) C(4) ? 1.510(10) yes
C(2) C(3) ? 1.403(7) yes
C(2) C(5) ? 1.488(9) yes
C(3) C(3) 7 1.410(10) yes
C(3) C(6) ? 1.510(8) yes

loop_
_geom_contact_atom_site_label_1
_geom_contact_atom_site_label_2
_geom_contact_distance
_geom_contact_site_symmetry_2
_geom_contact_publ_flag
O(1) C(4) 3.430(9) 2 no
O(1) H(2) 2.78 8 no
O(1) H(3) 2.79 8 no
C(2) H(1) 2.99 2_455 no
C(3) H(1) 2.83 2_455 no
H(5) H(9) 2.52 5_556 no
H(7) H(12) 2.48 5_556 no
H(8) H(8) 2.57 5_556 no

loop_
_geom_torsion_atom_site_label_1
_geom_torsion_atom_site_label_2
_geom_torsion_atom_site_label_3
_geom_torsion_atom_site_label_4
_geom_torsion_site_symmetry_2
_geom_torsion_site_symmetry_3
_geom_torsion_site_symmetry_4
_geom_torsion
_geom_torsion_publ_flag
W(1) C(7) Si(1) C(8) ? ? ? 180 no
W(1) C(7) Si(1) C(9) ? ? ? -61.1(3) no
Si(1) C(7) W(1) O(1) ? ? ? 55.5(2) no
Si(1) C(7) W(1) C(1) ? ? ? 180 no
Si(1) C(7) W(1) C(2) ? ? ? 148.0(2) no
Si(1) C(7) W(1) C(3) ? ? ? 163.40(10) no
C(1) C(2) C(3) C(3) ? ? 7 2.6(5) no
C(1) C(2) C(3) C(6) ? ? ? 176.6(5) no
C(2) C(1) C(2) C(3) ? 7 7 4.2(8) no
C(2) C(1) C(2) C(5) ? 7 7 -176.0(4) no
C(2) C(3) C(3) C(2) ? 7 7 0 no
C(2) C(3) C(3) C(6) ? 7 7 174.0(6) no
C(3) C(2) C(1) C(4) ? ? ? 178.6(6) no
C(3) C(3) C(2) C(5) 7 7 7 177.6(5) no
C(4) C(1) C(2) C(5) ? ? ? -1.0(10) no
C(5) C(2) C(3) C(6) ? ? ? -3.6(9) no
C(6) C(3) C(3) C(6) ? 7 7 0 no
